data_2240303
loop_
_publ_author_name
'Jeyaseelan, S.'
'Nagendra Babu, S. L.'
'Venkateshappa, G.'
'Raghavendra Kumar, P.'
'Palakshamurthy, B. S.'

_publ_section_title
;
 Crystal structure of 1-methanesulfonyl-1,2,3,4-tetrahydroquinoline
;
_journal_coeditor_code HB7314
_journal_issue 1
_journal_name_full 'Acta Crystallographica Section E'
_journal_page_first o20
_journal_paper_doi 10.1107/S2056989014025353
_journal_volume 71
_journal_year 2015
_chemical_formula_iupac 'C10 H13 N O2 S'
_chemical_formula_moiety 'C10 H13 N O2 S'
_chemical_formula_sum 'C10 H13 N O2 S'
_chemical_formula_weight 211.27
_chemical_melting_point 414
_chemical_name_systematic
;
1-Methanesulfonyl-1,2,3,4-tetrahydroquinoline
;
_space_group_crystal_system triclinic
_space_group_IT_number 2
_space_group_name_Hall '-P 1'
_space_group_name_H-M_alt 'P -1'
_symmetry_space_group_name_Hall '-P 1'
_symmetry_space_group_name_H-M 'P -1'
_atom_sites_solution_hydrogens geom
_atom_sites_solution_primary difmap
_atom_sites_solution_secondary difmap
_audit_creation_method SHELXL-2014/7
_cell_angle_alpha 85.798(2)
_cell_angle_beta 84.686(2)
_cell_angle_gamma 77.166(2)
_cell_formula_units_Z 2
_cell_length_a 5.5865(2)
_cell_length_b 9.2195(4)
_cell_length_c 10.1924(4)
_cell_measurement_reflns_used 1844
_cell_measurement_temperature 294(2)
_cell_measurement_theta_max 26.0
_cell_measurement_theta_min 2.0
_cell_volume 508.89(4)
_computing_cell_refinement
;
SAINT (Bruker, 2013)
;
_computing_data_collection
;
APEX2 (Bruker, 2013)
;
_computing_data_reduction
;
SAINT (Bruker, 2013)
;
_computing_molecular_graphics
;
ORTEP-3 for Windows (Farrugia, 2012) and Mercury (Macrae <i>et al.</i>,
2008)
;
_computing_publication_material
;
SHELXL2014 (Sheldrick, 2008)
;
_computing_structure_refinement
;
SHELXL2014 (Sheldrick, 2008)
;
_computing_structure_solution
;
SHELXS97 (Sheldrick, 2008);
;
_diffrn_ambient_temperature 294(2)
_diffrn_detector_area_resol_mean 1.09
_diffrn_measured_fraction_theta_full 0.986
_diffrn_measured_fraction_theta_max 0.985
_diffrn_measurement_device_type 'Bruker APEXII CCD'
_diffrn_measurement_method 'phi and \w scans'
_diffrn_radiation_monochromator Graphite
_diffrn_radiation_type MoK\a
_diffrn_radiation_wavelength 0.71073
_diffrn_reflns_av_R_equivalents 0.0424
_diffrn_reflns_limit_h_max 6
_diffrn_reflns_limit_h_min -6
_diffrn_reflns_limit_k_max 11
_diffrn_reflns_limit_k_min -11
_diffrn_reflns_limit_l_max 12
_diffrn_reflns_limit_l_min -12
_diffrn_reflns_number 7417
_diffrn_reflns_theta_full 25.242
_diffrn_reflns_theta_max 25.990
_diffrn_reflns_theta_min 2.010
_exptl_absorpt_coefficient_mu 0.291
_exptl_absorpt_correction_T_max 0.955
_exptl_absorpt_correction_T_min 0.933
_exptl_absorpt_correction_type multi-scan
_exptl_absorpt_process_details
;
(SADABS; Bruker, 2013)
;
_exptl_crystal_colour Colourless
_exptl_crystal_density_diffrn 1.379
_exptl_crystal_description Prism
_exptl_crystal_F_000 224
_exptl_crystal_size_max 0.24
_exptl_crystal_size_mid 0.20
_exptl_crystal_size_min 0.16
_refine_diff_density_max 0.236
_refine_diff_density_min -0.314
_refine_ls_extinction_method none
_refine_ls_goodness_of_fit_ref 1.069
_refine_ls_hydrogen_treatment constr
_refine_ls_matrix_type full
_refine_ls_number_constraints 0
_refine_ls_number_parameters 128
_refine_ls_number_reflns 1973
_refine_ls_number_restraints 0
_refine_ls_restrained_S_all 1.069
_refine_ls_R_factor_all 0.0398
_refine_ls_R_factor_gt 0.0376
_refine_ls_shift/su_max 0.001
_refine_ls_shift/su_mean 0.000
_refine_ls_structure_factor_coef Fsqd
_refine_ls_weighting_details 'w=1/[\s^2^(Fo^2^)+(0.0543P)^2^+0.1542P] where P=(Fo^2^+2Fc^2^)/3'
_refine_ls_weighting_scheme calc
_refine_ls_wR_factor_gt 0.1031
_refine_ls_wR_factor_ref 0.1055
_reflns_number_gt 1844
_reflns_number_total 1973
_reflns_threshold_expression I>2\s(I)
_cod_data_source_file hb7314sup1.cif
_cod_data_source_block I
_cod_database_code 2240303
_cod_database_fobs_code 2240303
_shelx_space_group_comment
;
The symmetry employed for this shelxl refinement is uniquely defined
by the following loop, which should always be used as a source of
symmetry information in preference to the above space-group names.
They are only intended as comments.
;
_shelx_estimated_absorpt_t_min 0.934
_shelx_estimated_absorpt_t_max 0.955

loop_
_space_group_symop_operation_xyz
'x, y, z'
'-x, -y, -z'

loop_
_atom_site_type_symbol
_atom_site_label
_atom_site_fract_x
_atom_site_fract_y
_atom_site_fract_z
_atom_site_U_iso_or_equiv
_atom_site_adp_type
_atom_site_calc_flag
_atom_site_occupancy
O O1 -0.0188(3) 0.52244(15) 0.71208(15) 0.0682(4) Uani d 1
C C1 0.3459(3) 0.12140(16) 0.73875(15) 0.0323(3) Uani d 1
C C2 0.2249(4) 0.0388(2) 0.83231(18) 0.0478(4) Uani d 1
H H2 0.0635 0.0778 0.8639 0.057 Uiso calc 1
C C3 0.3448(4) -0.1007(2) 0.8780(2) 0.0620(6) Uani d 1
H H3 0.2647 -0.1549 0.9413 0.074 Uiso calc 1
C C4 0.5827(4) -0.1601(2) 0.8300(2) 0.0593(5) Uani d 1
H H4 0.6643 -0.2534 0.8619 0.071 Uiso calc 1
C C5 0.6980(3) -0.0810(2) 0.73512(18) 0.0480(4) Uani d 1
H H5 0.8574 -0.1227 0.7022 0.058 Uiso calc 1
C C6 0.5840(3) 0.06025(17) 0.68628(15) 0.0359(4) Uani d 1
C C7 0.7133(3) 0.1364(2) 0.57329(19) 0.0489(4) Uani d 1
H H7A 0.8788 0.1355 0.5955 0.059 Uiso calc 1
H H7B 0.7273 0.0797 0.4954 0.059 Uiso calc 1
C C8 0.5850(4) 0.2949(2) 0.54063(19) 0.0537(5) Uani d 1
H H8A 0.6378 0.3244 0.4512 0.064 Uiso calc 1
H H8B 0.6293 0.3604 0.6001 0.064 Uiso calc 1
C C9 0.3091(4) 0.3101(2) 0.55315(16) 0.0461(4) Uani d 1
H H9A 0.2296 0.4127 0.5318 0.055 Uiso calc 1
H H9B 0.2648 0.2483 0.4903 0.055 Uiso calc 1
N N1 0.2186(2) 0.26547(14) 0.68785(12) 0.0343(3) Uani d 1
C C10 0.3540(4) 0.4495(2) 0.8543(2) 0.0548(5) Uani d 1
H H10A 0.4427 0.4978 0.7856 0.082 Uiso calc 1
H H10B 0.4619 0.3619 0.8890 0.082 Uiso calc 1
H H10C 0.2931 0.5165 0.9235 0.082 Uiso calc 1
O O2 -0.0312(3) 0.33906(15) 0.89749(14) 0.0592(4) Uani d 1
S S1 0.10556(7) 0.39877(4) 0.78957(4) 0.03662(17) Uani d 1

loop_
_atom_site_aniso_label
_atom_site_aniso_U_11
_atom_site_aniso_U_22
_atom_site_aniso_U_33
_atom_site_aniso_U_12
_atom_site_aniso_U_13
_atom_site_aniso_U_23
O1 0.0777(10) 0.0463(8) 0.0683(9) 0.0213(7) -0.0239(8) -0.0061(7)
C1 0.0337(7) 0.0307(7) 0.0331(7) -0.0068(6) -0.0033(6) -0.0056(6)
C2 0.0479(10) 0.0421(9) 0.0499(10) -0.0084(8) 0.0107(8) -0.0023(7)
C3 0.0783(15) 0.0417(10) 0.0591(12) -0.0096(10) 0.0141(10) 0.0071(9)
C4 0.0768(14) 0.0358(9) 0.0578(11) 0.0021(9) -0.0054(10) 0.0022(8)
C5 0.0419(9) 0.0425(9) 0.0553(10) 0.0027(7) -0.0041(8) -0.0117(8)
C6 0.0336(8) 0.0364(8) 0.0390(8) -0.0080(6) -0.0024(6) -0.0093(6)
C7 0.0381(9) 0.0537(10) 0.0543(10) -0.0125(8) 0.0100(8) -0.0084(8)
C8 0.0626(12) 0.0528(11) 0.0455(10) -0.0200(9) 0.0140(9) -0.0013(8)
C9 0.0606(11) 0.0445(9) 0.0308(8) -0.0067(8) -0.0049(7) 0.0003(7)
N1 0.0350(7) 0.0333(7) 0.0336(7) -0.0043(5) -0.0030(5) -0.0042(5)
C10 0.0488(10) 0.0674(12) 0.0529(11) -0.0158(9) -0.0023(8) -0.0261(9)
O2 0.0526(8) 0.0569(8) 0.0645(9) -0.0122(6) 0.0261(7) -0.0179(7)
S1 0.0304(2) 0.0346(3) 0.0418(3) 0.00108(16) -0.00305(16) -0.00688(17)

loop_
_atom_type_symbol
_atom_type_description
_atom_type_scat_dispersion_real
_atom_type_scat_dispersion_imag
_atom_type_scat_source
C C 0.0033 0.0016 'International Tables Vol C Tables 4.2.6.8 and 6.1.1.4'
H H 0.0000 0.0000 'International Tables Vol C Tables 4.2.6.8 and 6.1.1.4'
N N 0.0061 0.0033 'International Tables Vol C Tables 4.2.6.8 and 6.1.1.4'
O O 0.0106 0.0060 'International Tables Vol C Tables 4.2.6.8 and 6.1.1.4'
S S 0.1246 0.1234 'International Tables Vol C Tables 4.2.6.8 and 6.1.1.4'

loop_
_geom_angle_atom_site_label_1
_geom_angle_atom_site_label_2
_geom_angle_atom_site_label_3
_geom_angle_site_symmetry_1
_geom_angle
C2 C1 C6 . 120.12(15)
C2 C1 N1 . 120.16(14)
C6 C1 N1 . 119.53(13)
C3 C2 C1 . 120.02(17)
C3 C2 H2 . 120.0
C1 C2 H2 . 120.0
C4 C3 C2 . 120.28(18)
C4 C3 H3 . 119.9
C2 C3 H3 . 119.9
C5 C4 C3 . 119.56(18)
C5 C4 H4 . 120.2
C3 C4 H4 . 120.2
C4 C5 C6 . 122.06(16)
C4 C5 H5 . 119.0
C6 C5 H5 . 119.0
C5 C6 C1 . 117.87(15)
C5 C6 C7 . 119.39(15)
C1 C6 C7 . 122.61(15)
C8 C7 C6 . 114.00(14)
C8 C7 H7A . 108.8
C6 C7 H7A . 108.8
C8 C7 H7B . 108.8
C6 C7 H7B . 108.8
H7A C7 H7B . 107.6
C7 C8 C9 . 110.45(15)
C7 C8 H8A . 109.6
C9 C8 H8A . 109.6
C7 C8 H8B . 109.6
C9 C8 H8B . 109.6
H8A C8 H8B . 108.1
N1 C9 C8 . 111.80(14)
N1 C9 H9A . 109.3
C8 C9 H9A . 109.3
N1 C9 H9B . 109.3
C8 C9 H9B . 109.3
H9A C9 H9B . 107.9
C1 N1 C9 . 114.89(12)
C1 N1 S1 . 119.76(10)
C9 N1 S1 . 117.41(10)
S1 C10 H10A . 109.5
S1 C10 H10B . 109.5
H10A C10 H10B . 109.5
S1 C10 H10C . 109.5
H10A C10 H10C . 109.5
H10B C10 H10C . 109.5
O1 S1 O2 1 118.38(10)
O1 S1 N1 . 106.54(8)
O2 S1 N1 . 108.22(7)
O1 S1 C10 . 108.39(10)
O2 S1 C10 . 107.06(9)
N1 S1 C10 . 107.85(8)

loop_
_geom_bond_atom_site_label_1
_geom_bond_atom_site_label_2
_geom_bond_site_symmetry_2
_geom_bond_distance
O1 S1 . 1.4227(13)
C1 C2 . 1.396(2)
C1 C6 . 1.398(2)
C1 N1 . 1.4446(18)
C2 C3 . 1.381(3)
C2 H2 . 0.9300
C3 C4 . 1.379(3)
C3 H3 . 0.9300
C4 C5 . 1.369(3)
C4 H4 . 0.9300
C5 C6 . 1.394(2)
C5 H5 . 0.9300
C6 C7 . 1.515(2)
C7 C8 . 1.505(3)
C7 H7A . 0.9700
C7 H7B . 0.9700
C8 C9 . 1.511(3)
C8 H8A . 0.9700
C8 H8B . 0.9700
C9 N1 . 1.480(2)
C9 H9A . 0.9700
C9 H9B . 0.9700
N1 S1 . 1.6446(13)
C10 S1 . 1.7555(18)
C10 H10A . 0.9600
C10 H10B . 0.9600
C10 H10C . 0.9600
O2 S1 . 1.4279(13)
S1 O1 1 1.4227(13)

loop_
_geom_hbond_atom_site_label_D
_geom_hbond_atom_site_label_H
_geom_hbond_atom_site_label_A
_geom_hbond_site_symmetry_A
_geom_hbond_distance_DH
_geom_hbond_distance_HA
_geom_hbond_distance_DA
_geom_hbond_angle_DHA
C10 H10C O2 2_567 0.96 2.50 3.431(2) 164

loop_
_geom_torsion_atom_site_label_1
_geom_torsion_atom_site_label_2
_geom_torsion_atom_site_label_3
_geom_torsion_atom_site_label_4
_geom_torsion_site_symmetry_4
_geom_torsion
C6 C1 C2 C3 . 3.1(3)
N1 C1 C2 C3 . 178.13(17)
C1 C2 C3 C4 . -1.0(3)
C2 C3 C4 C5 . -1.1(3)
C3 C4 C5 C6 . 1.2(3)
C4 C5 C6 C1 . 0.9(3)
C4 C5 C6 C7 . -174.89(18)
C2 C1 C6 C5 . -3.1(2)
N1 C1 C6 C5 . -178.07(13)
C2 C1 C6 C7 . 172.62(15)
N1 C1 C6 C7 . -2.4(2)
C5 C6 C7 C8 . -173.18(16)
C1 C6 C7 C8 . 11.2(2)
C6 C7 C8 C9 . -38.3(2)
C7 C8 C9 N1 . 58.9(2)
C2 C1 N1 C9 . -152.58(15)
C6 C1 N1 C9 . 22.44(19)
C2 C1 N1 S1 . 59.22(18)
C6 C1 N1 S1 . -125.77(13)
C8 C9 N1 C1 . -51.15(19)
C8 C9 N1 S1 . 97.83(15)
C1 N1 S1 O1 1 -176.90(12)
C9 N1 S1 O1 1 35.68(15)
C1 N1 S1 O1 . -176.90(12)
C9 N1 S1 O1 . 35.68(15)
C1 N1 S1 O2 1 -48.59(13)
C9 N1 S1 O2 1 163.98(12)
C1 N1 S1 O2 . -48.59(13)
C9 N1 S1 O2 . 163.98(12)
C1 N1 S1 C10 . 66.91(14)
C9 N1 S1 C10 . -80.52(14)
